data_2235397
loop_
_publ_author_name
'Zhang, Gong-Xiao'
'Li, Ping'
'Dong, Jian'
'Chen, Hong-Yu'

_publ_section_title
;
 Phenazin-5-ium bromide
;
_journal_coeditor_code CV5312
_journal_issue 7
_journal_name_full 'Acta Crystallographica Section E'
_journal_page_first o2204
_journal_paper_doi 10.1107/S1600536812027869
_journal_volume 68
_journal_year 2012
_chemical_formula_iupac 'C12 H9 N2 +, Br -'
_chemical_formula_moiety 'C12 H9 N2 +, Br -'
_chemical_formula_sum 'C12 H9 Br N2'
_chemical_formula_weight 261.12
_chemical_name_systematic
;
Phenazin-5-ium bromide
;
_space_group_IT_number 2
_symmetry_cell_setting triclinic
_symmetry_space_group_name_Hall '-P 1'
_symmetry_space_group_name_H-M 'P -1'
_atom_sites_solution_hydrogens geom
_atom_sites_solution_primary direct
_atom_sites_solution_secondary difmap
_audit_creation_method SHELXL-97
_cell_angle_alpha 73.284(5)
_cell_angle_beta 86.896(5)
_cell_angle_gamma 88.360(5)
_cell_formula_units_Z 2
_cell_length_a 5.639(5)
_cell_length_b 7.958(5)
_cell_length_c 12.149(5)
_cell_measurement_reflns_used 1973
_cell_measurement_temperature 293(2)
_cell_measurement_theta_max 28.2828
_cell_measurement_theta_min 2.6727
_cell_volume 521.3(6)
_computing_cell_refinement 'SAINT (Bruker, 2005)'
_computing_data_collection 'APEX2 (Bruker, 2005)'
_computing_data_reduction 'SAINT (Bruker, 2005)'
_computing_molecular_graphics 'XP in SHELXTL (Sheldrick, 2008)'
_computing_publication_material 'WinGX (Farrugia, 1999)'
_computing_structure_refinement 'SHELXL97 (Sheldrick, 2008)'
_computing_structure_solution 'SIR97 (Altomare <i>et al.</i>, 1999)'
_diffrn_ambient_temperature 293(2)
_diffrn_measured_fraction_theta_full 0.982
_diffrn_measured_fraction_theta_max 0.982
_diffrn_measurement_device_type 'Bruker SMART APEXII CCD area-detector'
_diffrn_measurement_method 'phi and omega scans'
_diffrn_radiation_monochromator graphite
_diffrn_radiation_source 'fine-focus sealed tube'
_diffrn_radiation_type MoK\a
_diffrn_radiation_wavelength 0.71069
_diffrn_reflns_av_R_equivalents 0.0279
_diffrn_reflns_av_sigmaI/netI 0.0513
_diffrn_reflns_limit_h_max 7
_diffrn_reflns_limit_h_min -4
_diffrn_reflns_limit_k_max 9
_diffrn_reflns_limit_k_min -9
_diffrn_reflns_limit_l_max 14
_diffrn_reflns_limit_l_min -15
_diffrn_reflns_number 3029
_diffrn_reflns_theta_full 26.36
_diffrn_reflns_theta_max 26.36
_diffrn_reflns_theta_min 2.67
_exptl_absorpt_coefficient_mu 3.906
_exptl_absorpt_correction_T_max 0.5557
_exptl_absorpt_correction_T_min 0.5412
_exptl_absorpt_correction_type multi-scan
_exptl_absorpt_process_details '(SADABS; Bruker, 2005)'
_exptl_crystal_colour black
_exptl_crystal_density_diffrn 1.663
_exptl_crystal_density_method 'not measured'
_exptl_crystal_description prism
_exptl_crystal_F_000 260
_exptl_crystal_size_max 0.18
_exptl_crystal_size_mid 0.16
_exptl_crystal_size_min 0.15
_refine_diff_density_max 0.810
_refine_diff_density_min -0.647
_refine_ls_extinction_coef 0.028(5)
_refine_ls_extinction_expression Fc^*^=kFc[1+0.001xFc^2^\l^3^/sin(2\q)]^-1/4^
_refine_ls_extinction_method 'SHELXL97 (Sheldrick, 2008)'
_refine_ls_goodness_of_fit_ref 1.077
_refine_ls_hydrogen_treatment constr
_refine_ls_matrix_type full
_refine_ls_number_parameters 137
_refine_ls_number_reflns 2085
_refine_ls_number_restraints 0
_refine_ls_restrained_S_all 1.077
_refine_ls_R_factor_all 0.0435
_refine_ls_R_factor_gt 0.0375
_refine_ls_shift/su_max 0.000
_refine_ls_shift/su_mean 0.000
_refine_ls_structure_factor_coef Fsqd
_refine_ls_weighting_details 'calc w=1/[\s^2^(Fo^2^)+(0.0620P)^2^+0.0297P] where P=(Fo^2^+2Fc^2^)/3'
_refine_ls_weighting_scheme calc
_refine_ls_wR_factor_gt 0.1012
_refine_ls_wR_factor_ref 0.1048
_reflns_number_gt 1840
_reflns_number_total 2085
_reflns_threshold_expression I>2sigma(I)
_cod_data_source_file cv5312.cif
_cod_data_source_block I
_cod_database_code 2235397
_cod_database_fobs_code 2235397

loop_
_symmetry_equiv_pos_as_xyz
'x, y, z'
'-x, -y, -z'

loop_
_atom_site_type_symbol
_atom_site_label
_atom_site_fract_x
_atom_site_fract_y
_atom_site_fract_z
_atom_site_U_iso_or_equiv
_atom_site_adp_type
_atom_site_calc_flag
_atom_site_refinement_flags
_atom_site_occupancy
_atom_site_symmetry_multiplicity
Br Br1 -0.54425(5) -0.08849(4) 0.30612(2) 0.04706(19) Uani d . 1 1
C C1 0.2320(6) 0.3452(4) -0.0468(3) 0.0430(7) Uani d . 1 1
H H1A 0.3740 0.4032 -0.0732 0.052 Uiso calc R 1 1
C C2 0.1020(6) 0.2915(5) -0.1191(3) 0.0494(8) Uani d . 1 1
H H2A 0.1559 0.3123 -0.1955 0.059 Uiso calc R 1 1
C C3 -0.1152(6) 0.2040(5) -0.0819(3) 0.0492(8) Uani d . 1 1
H H3A -0.2033 0.1706 -0.1345 0.059 Uiso calc R 1 1
C C4 -0.1977(6) 0.1679(4) 0.0300(3) 0.0435(7) Uani d . 1 1
H H4A -0.3401 0.1095 0.0543 0.052 Uiso calc R 1 1
C C5 -0.0634(5) 0.2204(4) 0.1074(2) 0.0354(6) Uani d . 1 1
C C6 0.1524(5) 0.3133(4) 0.0701(2) 0.0353(6) Uani d . 1 1
C C7 0.3209(6) 0.4035(5) 0.3284(3) 0.0481(8) Uani d . 1 1
H H7A 0.4564 0.4703 0.3029 0.058 Uiso calc R 1 1
C C8 0.2429(7) 0.3683(5) 0.4392(3) 0.0544(9) Uani d . 1 1
H H8A 0.3257 0.4105 0.4897 0.065 Uiso calc R 1 1
C C9 0.0368(7) 0.2680(5) 0.4799(3) 0.0525(9) Uani d . 1 1
H H9A -0.0118 0.2442 0.5571 0.063 Uiso calc R 1 1
C C10 -0.0911(5) 0.2059(4) 0.4102(3) 0.0433(7) Uani d . 1 1
H H10A -0.2270 0.1408 0.4382 0.052 Uiso calc R 1 1
C C11 -0.0137(5) 0.2419(4) 0.2938(2) 0.0351(6) Uani d . 1 1
C C12 0.1979(5) 0.3395(4) 0.2505(2) 0.0363(6) Uani d . 1 1
N N1 0.2781(4) 0.3709(3) 0.1416(2) 0.0384(6) Uani d . 1 1
N N2 -0.1337(4) 0.1862(3) 0.2191(2) 0.0364(5) Uani d . 1 1
H H2B -0.2603 0.1264 0.2435 0.044 Uiso calc R 1 1

loop_
_atom_site_aniso_label
_atom_site_aniso_U_11
_atom_site_aniso_U_22
_atom_site_aniso_U_33
_atom_site_aniso_U_12
_atom_site_aniso_U_13
_atom_site_aniso_U_23
Br1 0.0445(3) 0.0526(3) 0.0440(2) -0.01652(15) 0.00696(14) -0.01376(15)
C1 0.0355(16) 0.0472(18) 0.0418(16) 0.0064(13) 0.0064(13) -0.0076(13)
C2 0.055(2) 0.051(2) 0.0394(17) 0.0125(16) 0.0031(15) -0.0116(14)
C3 0.055(2) 0.050(2) 0.0484(18) 0.0097(16) -0.0095(15) -0.0221(15)
C4 0.0348(16) 0.0428(17) 0.0528(18) 0.0010(13) -0.0036(13) -0.0136(14)
C5 0.0311(14) 0.0353(15) 0.0385(15) 0.0048(12) 0.0017(11) -0.0096(11)
C6 0.0279(14) 0.0345(15) 0.0401(15) 0.0040(12) 0.0015(11) -0.0062(12)
C7 0.0362(18) 0.0523(19) 0.0532(19) -0.0104(15) 0.0010(14) -0.0106(15)
C8 0.058(2) 0.062(2) 0.0476(19) -0.0110(18) -0.0046(15) -0.0205(16)
C9 0.057(2) 0.060(2) 0.0393(17) -0.0022(17) 0.0052(15) -0.0127(15)
C10 0.0381(17) 0.0447(18) 0.0437(17) -0.0050(14) 0.0076(13) -0.0087(13)
C11 0.0306(14) 0.0340(15) 0.0383(15) 0.0006(11) 0.0024(11) -0.0072(11)
C12 0.0295(15) 0.0368(15) 0.0389(15) 0.0003(12) 0.0014(11) -0.0056(12)
N1 0.0283(12) 0.0398(14) 0.0426(13) -0.0009(10) 0.0043(10) -0.0056(10)
N2 0.0263(12) 0.0381(13) 0.0430(13) -0.0042(10) 0.0053(10) -0.0096(10)

loop_
_atom_type_symbol
_atom_type_description
_atom_type_scat_dispersion_real
_atom_type_scat_dispersion_imag
_atom_type_scat_source
C C 0.0033 0.0016 'International Tables Vol C Tables 4.2.6.8 and 6.1.1.4'
H H 0.0000 0.0000 'International Tables Vol C Tables 4.2.6.8 and 6.1.1.4'
N N 0.0061 0.0033 'International Tables Vol C Tables 4.2.6.8 and 6.1.1.4'
Br Br -0.2901 2.4595 'International Tables Vol C Tables 4.2.6.8 and 6.1.1.4'

loop_
_geom_angle_atom_site_label_1
_geom_angle_atom_site_label_2
_geom_angle_atom_site_label_3
_geom_angle
C2 C1 C6 119.8(3)
C2 C1 H1A 120.1
C6 C1 H1A 120.1
C1 C2 C3 121.5(3)
C1 C2 H2A 119.2
C3 C2 H2A 119.2
C4 C3 C2 121.0(3)
C4 C3 H3A 119.5
C2 C3 H3A 119.5
C3 C4 C5 118.6(3)
C3 C4 H4A 120.7
C5 C4 H4A 120.7
N2 C5 C4 121.3(3)
N2 C5 C6 117.8(3)
C4 C5 C6 120.9(3)
N1 C6 C1 120.0(3)
N1 C6 C5 121.8(3)
C1 C6 C5 118.2(3)
C8 C7 C12 120.4(3)
C8 C7 H7A 119.8
C12 C7 H7A 119.8
C7 C8 C9 120.8(3)
C7 C8 H8A 119.6
C9 C8 H8A 119.6
C10 C9 C8 122.0(3)
C10 C9 H9A 119.0
C8 C9 H9A 119.0
C9 C10 C11 118.2(3)
C9 C10 H10A 120.9
C11 C10 H10A 120.9
N2 C11 C10 121.6(3)
N2 C11 C12 117.3(3)
C10 C11 C12 121.2(3)
N1 C12 C7 120.4(3)
N1 C12 C11 122.3(3)
C7 C12 C11 117.4(3)
C12 N1 C6 118.4(2)
C11 N2 C5 122.4(2)
C11 N2 H2B 118.8
C5 N2 H2B 118.8

loop_
_geom_bond_atom_site_label_1
_geom_bond_atom_site_label_2
_geom_bond_distance
C1 C2 1.339(5)
C1 C6 1.418(4)
C1 H1A 0.9300
C2 C3 1.413(5)
C2 H2A 0.9300
C3 C4 1.364(4)
C3 H3A 0.9300
C4 C5 1.397(5)
C4 H4A 0.9300
C5 N2 1.345(4)
C5 C6 1.426(4)
C6 N1 1.336(4)
C7 C8 1.345(5)
C7 C12 1.417(5)
C7 H7A 0.9300
C8 C9 1.413(5)
C8 H8A 0.9300
C9 C10 1.344(5)
C9 H9A 0.9300
C10 C11 1.407(4)
C10 H10A 0.9300
C11 N2 1.339(4)
C11 C12 1.433(4)
C12 N1 1.329(4)
N2 H2B 0.8600

loop_
_geom_hbond_atom_site_label_D
_geom_hbond_atom_site_label_H
_geom_hbond_atom_site_label_A
_geom_hbond_site_symmetry_A
_geom_hbond_distance_DH
_geom_hbond_distance_HA
_geom_hbond_distance_DA
_geom_hbond_angle_DHA
N2 H2B Br1 . 0.86 2.3116 3.155(4) 166.67
C3 H3A Br1 2_455 0.93 2.8212 3.750(5) 176.02

loop_
_geom_torsion_atom_site_label_1
_geom_torsion_atom_site_label_2
_geom_torsion_atom_site_label_3
_geom_torsion_atom_site_label_4
_geom_torsion
C6 C1 C2 C3 0.4(5)
C1 C2 C3 C4 -1.4(5)
C2 C3 C4 C5 0.5(5)
C3 C4 C5 N2 -179.0(3)
C3 C4 C5 C6 1.4(5)
C2 C1 C6 N1 -178.1(3)
C2 C1 C6 C5 1.4(5)
N2 C5 C6 N1 -2.4(4)
C4 C5 C6 N1 177.2(3)
N2 C5 C6 C1 178.1(3)
C4 C5 C6 C1 -2.3(4)
C12 C7 C8 C9 -0.4(6)
C7 C8 C9 C10 -0.9(6)
C8 C9 C10 C11 0.5(6)
C9 C10 C11 N2 -179.2(3)
C9 C10 C11 C12 1.1(5)
C8 C7 C12 N1 -178.4(3)
C8 C7 C12 C11 1.9(5)
N2 C11 C12 N1 -1.7(4)
C10 C11 C12 N1 178.0(3)
N2 C11 C12 C7 178.0(3)
C10 C11 C12 C7 -2.3(4)
C7 C12 N1 C6 -177.8(3)
C11 C12 N1 C6 1.9(4)
C1 C6 N1 C12 179.7(3)
C5 C6 N1 C12 0.1(4)
C10 C11 N2 C5 179.5(3)
C12 C11 N2 C5 -0.7(4)
C4 C5 N2 C11 -177.0(3)
C6 C5 N2 C11 2.7(4)

loop_
_cod_related_entry_id
_cod_related_entry_database
_cod_related_entry_code
1 ChemSpider 30657855
